data_7708152
loop_
_publ_author_name
'Guschlbauer, Jannick'
'Vollgraff, Tobias'
'Xie, Xiulan'
'Fetoh, Ahmed'
'Sundermeyer, J\"org'

_publ_section_title
;
 Heavy silylchalcogenido lanthanates synthesis
 Ph<sub>4</sub>P[Cp<sub>3</sub>La-ESiMe<sub>3</sub>] (E = S, Se, and Te)
 <i>via</i> fluoride-induced demethylation of dimethylcarbonate to
 Ph<sub>4</sub>P[OCO<sub>2</sub>Me] key intermediate.
;
_journal_issue 37
_journal_name_full 'Dalton transactions (Cambridge, England : 2003)'
_journal_page_first 13103
_journal_page_last 13111
_journal_paper_doi 10.1039/d1dt02000e
_journal_volume 50
_journal_year 2021
_chemical_formula_moiety 'C24 H20 P 1+, C3 H9 Se Si 1-'
_chemical_formula_sum 'C27 H29 P Se Si'
_chemical_formula_weight 491.52
_space_group_crystal_system monoclinic
_space_group_IT_number 14
_space_group_name_Hall '-P 2ybc'
_space_group_name_H-M_alt 'P 1 21/c 1'
_atom_sites_solution_hydrogens geom
_atom_sites_solution_primary direct
_atom_sites_solution_secondary difmap
_audit_creation_method SHELXL-2018/3
_audit_update_record
;
2021-05-31 deposited with the CCDC.	2021-08-25 downloaded from the CCDC.
;
_cell_angle_alpha 90
_cell_angle_beta 99.08(3)
_cell_angle_gamma 90
_cell_formula_units_Z 4
_cell_length_a 10.511(2)
_cell_length_b 9.071(2)
_cell_length_c 26.773(5)
_cell_measurement_reflns_used 459
_cell_measurement_temperature 100(2)
_cell_measurement_theta_max 24.3900
_cell_measurement_theta_min 3.9338
_cell_volume 2520.7(9)
_computing_cell_refinement 'APEX3 v2016.9-0 (Bruker AXS)'
_computing_data_collection 'Bruker Instrument Service v3.0.26'
_computing_data_reduction 'SAINT V8.37A (Bruker AXS Inc., 2015)'
_computing_molecular_graphics
'DIAMOND 4 (H. Putz, K. Brandenburg, Crystal Impact GbR, Kreuzherrenstr. 102, 53227 Bonn, Germany)'
_computing_publication_material 'WinGX 2014.1 (L.J. Farrugia, J. Appl. Cryst. 2012, 45, 849-854)'
_computing_structure_refinement 'SHELXL-2017/1 (Sheldrick, 2017)'
_computing_structure_solution 'SHELXT 2014/5 (Sheldrick, 2014)'
_diffrn_ambient_temperature 100(2)
_diffrn_detector_area_resol_mean 10.4167
_diffrn_measured_fraction_theta_full 1.000
_diffrn_measured_fraction_theta_max 0.999
_diffrn_measurement_device_type 'D8 Quest (Bruker AXS Inc.)'
_diffrn_measurement_method 'rotation method'
_diffrn_radiation_type MoK\a
_diffrn_radiation_wavelength 0.71073
_diffrn_reflns_av_R_equivalents 0.0480
_diffrn_reflns_av_unetI/netI 0.0241
_diffrn_reflns_Laue_measured_fraction_full 1.000
_diffrn_reflns_Laue_measured_fraction_max 0.999
_diffrn_reflns_limit_h_max 13
_diffrn_reflns_limit_h_min -13
_diffrn_reflns_limit_k_max 11
_diffrn_reflns_limit_k_min -11
_diffrn_reflns_limit_l_max 34
_diffrn_reflns_limit_l_min -32
_diffrn_reflns_number 57425
_diffrn_reflns_point_group_measured_fraction_full 1.000
_diffrn_reflns_point_group_measured_fraction_max 0.999
_diffrn_reflns_theta_full 25.000
_diffrn_reflns_theta_max 27.124
_diffrn_reflns_theta_min 2.296
_diffrn_source 'I\mS Microfocus Source'
_exptl_absorpt_coefficient_mu 1.612
_exptl_absorpt_correction_T_max 0.7455
_exptl_absorpt_correction_T_min 0.6221
_exptl_absorpt_correction_type multi-scan
_exptl_absorpt_process_details
;
 SADABS 2016/2: Krause, L., Herbst-Irmer, R., Sheldrick G.M. & Stalke D., 
 J. Appl. Cryst. 48 (2015) 3-10 
;
_exptl_crystal_colour 'clear light yellow'
_exptl_crystal_density_diffrn 1.295
_exptl_crystal_density_method 'not measured'
_exptl_crystal_description plate
_exptl_crystal_F_000 1016
_exptl_crystal_size_max 0.624
_exptl_crystal_size_mid 0.286
_exptl_crystal_size_min 0.197
_refine_diff_density_max 0.414
_refine_diff_density_min -0.318
_refine_diff_density_rms 0.057
_refine_ls_extinction_method none
_refine_ls_goodness_of_fit_ref 1.032
_refine_ls_hydrogen_treatment constr
_refine_ls_matrix_type full
_refine_ls_number_parameters 274
_refine_ls_number_reflns 5577
_refine_ls_number_restraints 0
_refine_ls_restrained_S_all 1.032
_refine_ls_R_factor_all 0.0345
_refine_ls_R_factor_gt 0.0273
_refine_ls_shift/su_max 0.001
_refine_ls_shift/su_mean 0.000
_refine_ls_structure_factor_coef Fsqd
_refine_ls_weighting_details 'w=1/[\s^2^(Fo^2^)+(0.0229P)^2^+2.2325P] where P=(Fo^2^+2Fc^2^)/3'
_refine_ls_weighting_scheme calc
_refine_ls_wR_factor_gt 0.0588
_refine_ls_wR_factor_ref 0.0615
_reflns_Friedel_coverage 0.000
_reflns_number_gt 4957
_reflns_number_total 5577
_reflns_threshold_expression 'I > 2\s(I)'
_cod_data_source_file d1dt02000e2.cif
_cod_data_source_block AF01_0m_a
_cod_depositor_comments
;
The following automatic conversions were performed:

data item '_exptl_absorpt_correction_type' value 'Multi-Scan' was
changed to 'multi-scan' in accordance with the
/home/data/users/saulius/crontab/automatic-downloads/rss-feeds/RSC/lib/dictionaries/cif_core.dic
dictionary named 'cif_core.dic' version 2.4.2 last updated on
2011-04-26.

Automatic conversion script
Id: cif_fix_values 7556 2019-12-06 15:28:31Z antanas 

 Adding full bibliography for 7708147--7708155.cif.
;
_cod_original_cell_volume 2520.8(9)
_cod_original_sg_symbol_H-M 'P 21/c'
_cod_database_code 7708152
_shelx_shelxl_version_number 2018/3
_shelx_space_group_comment
;
The symmetry employed for this shelxl refinement is uniquely defined
by the following loop, which should always be used as a source of
symmetry information in preference to the above space-group names.
They are only intended as comments.
;
_shelx_estimated_absorpt_t_min 0.433
_shelx_estimated_absorpt_t_max 0.742

loop_
_space_group_symop_operation_xyz
'x, y, z'
'-x, y+1/2, -z+1/2'
'-x, -y, -z'
'x, -y-1/2, z-1/2'

loop_
_atom_site_label
_atom_site_type_symbol
_atom_site_fract_x
_atom_site_fract_y
_atom_site_fract_z
_atom_site_U_iso_or_equiv
_atom_site_adp_type
_atom_site_occupancy
_atom_site_site_symmetry_order
_atom_site_calc_flag
_atom_site_refinement_flags_posn
_atom_site_refinement_flags_adp
_atom_site_refinement_flags_occupancy
_atom_site_disorder_assembly
_atom_site_disorder_group
Se1 Se 0.88317(2) 0.92085(2) 0.38891(2) 0.01670(6) Uani 1 1 d . . . . .
P1 P 0.54482(4) 0.39242(4) 0.39856(2) 0.00931(9) Uani 1 1 d . . . . .
Si1 Si 0.92210(5) 0.77518(6) 0.32689(2) 0.02023(11) Uani 1 1 d . . . . .
C1 C 0.77839(19) 0.7457(2) 0.27632(7) 0.0281(4) Uani 1 1 d . . . . .
H1A H 0.801283 0.677237 0.250851 0.042 Uiso 1 1 calc R U . . .
H1B H 0.751699 0.840187 0.260252 0.042 Uiso 1 1 calc R U . . .
H1C H 0.707347 0.704312 0.291535 0.042 Uiso 1 1 calc R U . . .
C2 C 1.0482(2) 0.8571(4) 0.29262(9) 0.0523(7) Uani 1 1 d . . . . .
H2A H 1.016655 0.950651 0.277008 0.078 Uiso 1 1 calc R U . . .
H2B H 1.066463 0.788705 0.266323 0.078 Uiso 1 1 calc R U . . .
H2C H 1.127164 0.874753 0.316657 0.078 Uiso 1 1 calc R U . . .
C3 C 0.9777(3) 0.5862(3) 0.34942(9) 0.0506(7) Uani 1 1 d . . . . .
H3A H 0.989869 0.525178 0.320345 0.076 Uiso 1 1 calc R U . . .
H3B H 0.912847 0.540814 0.367083 0.076 Uiso 1 1 calc R U . . .
H3C H 1.059503 0.594214 0.372585 0.076 Uiso 1 1 calc R U . . .
C4 C 0.58448(15) 0.35307(18) 0.33690(6) 0.0119(3) Uani 1 1 d . . . . .
C5 C 0.52119(16) 0.43122(19) 0.29517(6) 0.0160(3) Uani 1 1 d . . . . .
H5 H 0.460021 0.505068 0.299780 0.019 Uiso 1 1 calc R U . . .
C6 C 0.54769(17) 0.4009(2) 0.24713(7) 0.0195(4) Uani 1 1 d . . . . .
H6 H 0.504735 0.454048 0.218821 0.023 Uiso 1 1 calc R U . . .
C7 C 0.63684(17) 0.2932(2) 0.24042(7) 0.0182(4) Uani 1 1 d . . . . .
H7 H 0.654928 0.272609 0.207465 0.022 Uiso 1 1 calc R U . . .
C8 C 0.69987(17) 0.2153(2) 0.28168(7) 0.0189(4) Uani 1 1 d . . . . .
H8 H 0.760768 0.141403 0.276786 0.023 Uiso 1 1 calc R U . . .
C9 C 0.67444(16) 0.24468(19) 0.33007(6) 0.0158(3) Uani 1 1 d . . . . .
H9 H 0.717898 0.191487 0.358268 0.019 Uiso 1 1 calc R U . . .
C10 C 0.68136(15) 0.35921(18) 0.44650(6) 0.0113(3) Uani 1 1 d . . . . .
C11 C 0.72927(16) 0.21527(18) 0.45467(6) 0.0139(3) Uani 1 1 d . . . . .
H11 H 0.685467 0.134831 0.436857 0.017 Uiso 1 1 calc R U . . .
C12 C 0.84075(16) 0.19114(19) 0.48883(6) 0.0159(3) Uani 1 1 d . . . . .
H12 H 0.874921 0.094297 0.493594 0.019 Uiso 1 1 calc R U . . .
C13 C 0.90285(16) 0.3078(2) 0.51616(6) 0.0167(4) Uani 1 1 d . . . . .
H13 H 0.979285 0.290487 0.539507 0.020 Uiso 1 1 calc R U . . .
C14 C 0.85341(16) 0.44969(19) 0.50940(6) 0.0156(3) Uani 1 1 d . . . . .
H14 H 0.894588 0.528698 0.528914 0.019 Uiso 1 1 calc R U . . .
C15 C 0.74382(15) 0.47637(18) 0.47417(6) 0.0127(3) Uani 1 1 d . . . . .
H15 H 0.711468 0.573865 0.468909 0.015 Uiso 1 1 calc R U . . .
C16 C 0.49623(15) 0.58239(17) 0.39884(6) 0.0105(3) Uani 1 1 d . . . . .
C17 C 0.58173(15) 0.69206(18) 0.38814(6) 0.0123(3) Uani 1 1 d . . . . .
H17 H 0.664734 0.666102 0.381188 0.015 Uiso 1 1 calc R U . . .
C18 C 0.54460(16) 0.83857(18) 0.38775(6) 0.0142(3) Uani 1 1 d . . . . .
H18 H 0.602726 0.913524 0.381031 0.017 Uiso 1 1 calc R U . . .
C19 C 0.42253(17) 0.87608(19) 0.39715(6) 0.0163(3) Uani 1 1 d . . . . .
H19 H 0.397512 0.976773 0.396673 0.020 Uiso 1 1 calc R U . . .
C20 C 0.33671(16) 0.76795(19) 0.40724(6) 0.0151(3) Uani 1 1 d . . . . .
H20 H 0.253099 0.794586 0.413332 0.018 Uiso 1 1 calc R U . . .
C21 C 0.37340(16) 0.62038(18) 0.40843(6) 0.0126(3) Uani 1 1 d . . . . .
H21 H 0.315409 0.545976 0.415703 0.015 Uiso 1 1 calc R U . . .
C22 C 0.41046(15) 0.28271(17) 0.41061(6) 0.0117(3) Uani 1 1 d . . . . .
C23 C 0.30849(16) 0.25741(18) 0.37096(6) 0.0157(3) Uani 1 1 d . . . . .
H23 H 0.315728 0.286377 0.337425 0.019 Uiso 1 1 calc R U . . .
C24 C 0.19695(17) 0.18970(19) 0.38116(7) 0.0193(4) Uani 1 1 d . . . . .
H24 H 0.127211 0.173182 0.354550 0.023 Uiso 1 1 calc R U . . .
C25 C 0.18690(16) 0.14602(19) 0.43008(7) 0.0186(4) Uani 1 1 d . . . . .
H25 H 0.110271 0.099830 0.436804 0.022 Uiso 1 1 calc R U . . .
C26 C 0.28852(17) 0.16957(19) 0.46932(7) 0.0164(3) Uani 1 1 d . . . . .
H26 H 0.281332 0.138714 0.502668 0.020 Uiso 1 1 calc R U . . .
C27 C 0.40084(16) 0.23833(18) 0.45981(6) 0.0135(3) Uani 1 1 d . . . . .
H27 H 0.470224 0.254849 0.486558 0.016 Uiso 1 1 calc R U . . .

loop_
_atom_site_aniso_label
_atom_site_aniso_U_11
_atom_site_aniso_U_22
_atom_site_aniso_U_33
_atom_site_aniso_U_23
_atom_site_aniso_U_13
_atom_site_aniso_U_12
Se1 0.01266(9) 0.01665(9) 0.01999(9) -0.00234(7) 0.00007(6) 0.00181(7)
P1 0.01010(19) 0.00706(19) 0.01049(19) -0.00041(15) 0.00080(14) -0.00023(15)
Si1 0.0151(2) 0.0273(3) 0.0171(2) -0.0029(2) -0.00108(18) 0.0066(2)
C1 0.0235(10) 0.0386(12) 0.0199(9) -0.0048(9) -0.0034(8) 0.0012(9)
C2 0.0260(12) 0.100(2) 0.0343(13) -0.0149(14) 0.0141(10) -0.0084(13)
C3 0.0750(19) 0.0349(13) 0.0330(12) -0.0162(10) -0.0192(12) 0.0293(13)
C4 0.0125(8) 0.0114(8) 0.0119(7) -0.0015(6) 0.0026(6) -0.0033(6)
C5 0.0177(8) 0.0150(8) 0.0149(8) 0.0000(7) 0.0015(6) 0.0026(7)
C6 0.0225(9) 0.0216(9) 0.0133(8) 0.0011(7) -0.0004(7) -0.0013(7)
C7 0.0200(9) 0.0210(9) 0.0145(8) -0.0039(7) 0.0054(7) -0.0051(7)
C8 0.0194(9) 0.0180(9) 0.0205(9) -0.0029(7) 0.0068(7) 0.0026(7)
C9 0.0163(8) 0.0149(8) 0.0165(8) 0.0019(7) 0.0029(6) 0.0013(7)
C10 0.0107(7) 0.0139(8) 0.0095(7) 0.0008(6) 0.0018(6) 0.0001(6)
C11 0.0169(8) 0.0118(8) 0.0130(8) -0.0004(6) 0.0022(6) -0.0003(6)
C12 0.0171(8) 0.0162(8) 0.0151(8) 0.0046(7) 0.0049(6) 0.0039(7)
C13 0.0118(8) 0.0252(9) 0.0132(8) 0.0039(7) 0.0019(6) -0.0007(7)
C14 0.0130(8) 0.0200(9) 0.0140(8) -0.0015(7) 0.0024(6) -0.0056(7)
C15 0.0129(8) 0.0120(8) 0.0135(8) -0.0005(6) 0.0032(6) -0.0007(6)
C16 0.0133(7) 0.0082(7) 0.0095(7) -0.0007(6) 0.0006(6) 0.0008(6)
C17 0.0110(8) 0.0132(8) 0.0124(8) 0.0001(6) 0.0015(6) -0.0010(6)
C18 0.0173(8) 0.0107(8) 0.0142(8) -0.0002(6) 0.0012(6) -0.0046(6)
C19 0.0241(9) 0.0100(8) 0.0150(8) -0.0013(6) 0.0037(7) 0.0026(7)
C20 0.0157(8) 0.0148(8) 0.0160(8) -0.0012(7) 0.0060(6) 0.0033(7)
C21 0.0139(8) 0.0125(8) 0.0121(7) 0.0004(6) 0.0045(6) -0.0016(6)
C22 0.0122(8) 0.0067(7) 0.0162(8) -0.0012(6) 0.0025(6) -0.0008(6)
C23 0.0167(8) 0.0129(8) 0.0163(8) 0.0021(7) -0.0012(6) -0.0012(7)
C24 0.0145(8) 0.0165(9) 0.0246(9) 0.0007(7) -0.0036(7) -0.0023(7)
C25 0.0139(8) 0.0123(8) 0.0305(10) -0.0006(7) 0.0059(7) -0.0029(7)
C26 0.0201(9) 0.0122(8) 0.0183(8) -0.0010(7) 0.0070(7) -0.0027(7)
C27 0.0150(8) 0.0096(8) 0.0155(8) -0.0022(6) 0.0010(6) -0.0016(6)

loop_
_atom_type_symbol
_atom_type_description
_atom_type_scat_dispersion_real
_atom_type_scat_dispersion_imag
_atom_type_scat_source
C C 0.0033 0.0016 'International Tables Vol C Tables 4.2.6.8 and 6.1.1.4'
H H 0.0000 0.0000 'International Tables Vol C Tables 4.2.6.8 and 6.1.1.4'
P P 0.1023 0.0942 'International Tables Vol C Tables 4.2.6.8 and 6.1.1.4'
Se Se -0.0929 2.2259 'International Tables Vol C Tables 4.2.6.8 and 6.1.1.4'
Si Si 0.0817 0.0704 'International Tables Vol C Tables 4.2.6.8 and 6.1.1.4'

loop_
_geom_angle_atom_site_label_1
_geom_angle_atom_site_label_2
_geom_angle_atom_site_label_3
_geom_angle
_geom_angle_site_symmetry_1
_geom_angle_site_symmetry_3
_geom_angle_publ_flag
C10 P1 C16 110.72(7) . . ?
C10 P1 C22 109.95(8) . . ?
C16 P1 C22 107.35(7) . . ?
C10 P1 C4 110.35(8) . . ?
C16 P1 C4 107.50(7) . . ?
C22 P1 C4 110.90(8) . . ?
C3 Si1 C2 108.03(14) . . ?
C3 Si1 C1 105.97(11) . . ?
C2 Si1 C1 104.64(10) . . ?
C3 Si1 Se1 112.90(8) . . ?
C2 Si1 Se1 111.01(9) . . ?
C1 Si1 Se1 113.75(7) . . ?
Si1 C1 H1A 109.5 . . ?
Si1 C1 H1B 109.5 . . ?
H1A C1 H1B 109.5 . . ?
Si1 C1 H1C 109.5 . . ?
H1A C1 H1C 109.5 . . ?
H1B C1 H1C 109.5 . . ?
Si1 C2 H2A 109.5 . . ?
Si1 C2 H2B 109.5 . . ?
H2A C2 H2B 109.5 . . ?
Si1 C2 H2C 109.5 . . ?
H2A C2 H2C 109.5 . . ?
H2B C2 H2C 109.5 . . ?
Si1 C3 H3A 109.5 . . ?
Si1 C3 H3B 109.5 . . ?
H3A C3 H3B 109.5 . . ?
Si1 C3 H3C 109.5 . . ?
H3A C3 H3C 109.5 . . ?
H3B C3 H3C 109.5 . . ?
C9 C4 C5 119.92(15) . . ?
C9 C4 P1 121.27(13) . . ?
C5 C4 P1 118.80(13) . . ?
C6 C5 C4 120.05(16) . . ?
C6 C5 H5 120.0 . . ?
C4 C5 H5 120.0 . . ?
C7 C6 C5 119.97(16) . . ?
C7 C6 H6 120.0 . . ?
C5 C6 H6 120.0 . . ?
C6 C7 C8 120.24(16) . . ?
C6 C7 H7 119.9 . . ?
C8 C7 H7 119.9 . . ?
C7 C8 C9 120.42(16) . . ?
C7 C8 H8 119.8 . . ?
C9 C8 H8 119.8 . . ?
C8 C9 C4 119.41(16) . . ?
C8 C9 H9 120.3 . . ?
C4 C9 H9 120.3 . . ?
C15 C10 C11 119.81(15) . . ?
C15 C10 P1 120.48(12) . . ?
C11 C10 P1 119.64(12) . . ?
C12 C11 C10 119.67(15) . . ?
C12 C11 H11 120.2 . . ?
C10 C11 H11 120.2 . . ?
C11 C12 C13 120.37(16) . . ?
C11 C12 H12 119.8 . . ?
C13 C12 H12 119.8 . . ?
C14 C13 C12 120.13(15) . . ?
C14 C13 H13 119.9 . . ?
C12 C13 H13 119.9 . . ?
C13 C14 C15 120.17(16) . . ?
C13 C14 H14 119.9 . . ?
C15 C14 H14 119.9 . . ?
C14 C15 C10 119.78(16) . . ?
C14 C15 H15 120.1 . . ?
C10 C15 H15 120.1 . . ?
C21 C16 C17 120.22(15) . . ?
C21 C16 P1 120.53(12) . . ?
C17 C16 P1 119.23(12) . . ?
C18 C17 C16 119.62(15) . . ?
C18 C17 H17 120.2 . . ?
C16 C17 H17 120.2 . . ?
C17 C18 C19 120.09(15) . . ?
C17 C18 H18 120.0 . . ?
C19 C18 H18 120.0 . . ?
C20 C19 C18 120.66(16) . . ?
C20 C19 H19 119.7 . . ?
C18 C19 H19 119.7 . . ?
C19 C20 C21 119.85(16) . . ?
C19 C20 H20 120.1 . . ?
C21 C20 H20 120.1 . . ?
C20 C21 C16 119.55(15) . . ?
C20 C21 H21 120.2 . . ?
C16 C21 H21 120.2 . . ?
C27 C22 C23 120.41(15) . . ?
C27 C22 P1 120.31(12) . . ?
C23 C22 P1 118.86(13) . . ?
C24 C23 C22 119.44(16) . . ?
C24 C23 H23 120.3 . . ?
C22 C23 H23 120.3 . . ?
C25 C24 C23 120.27(16) . . ?
C25 C24 H24 119.9 . . ?
C23 C24 H24 119.9 . . ?
C24 C25 C26 120.33(16) . . ?
C24 C25 H25 119.8 . . ?
C26 C25 H25 119.8 . . ?
C25 C26 C27 120.15(16) . . ?
C25 C26 H26 119.9 . . ?
C27 C26 H26 119.9 . . ?
C26 C27 C22 119.40(15) . . ?
C26 C27 H27 120.3 . . ?
C22 C27 H27 120.3 . . ?

loop_
_geom_bond_atom_site_label_1
_geom_bond_atom_site_label_2
_geom_bond_distance
_geom_bond_site_symmetry_2
_geom_bond_publ_flag
Se1 Si1 2.2104(6) . ?
P1 C10 1.7935(17) . ?
P1 C16 1.7976(17) . ?
P1 C22 1.7979(17) . ?
P1 C4 1.8012(17) . ?
Si1 C3 1.879(2) . ?
Si1 C2 1.880(3) . ?
Si1 C1 1.882(2) . ?
C1 H1A 0.9800 . ?
C1 H1B 0.9800 . ?
C1 H1C 0.9800 . ?
C2 H2A 0.9800 . ?
C2 H2B 0.9800 . ?
C2 H2C 0.9800 . ?
C3 H3A 0.9800 . ?
C3 H3B 0.9800 . ?
C3 H3C 0.9800 . ?
C4 C9 1.396(2) . ?
C4 C5 1.400(2) . ?
C5 C6 1.386(2) . ?
C5 H5 0.9500 . ?
C6 C7 1.385(3) . ?
C6 H6 0.9500 . ?
C7 C8 1.389(3) . ?
C7 H7 0.9500 . ?
C8 C9 1.389(2) . ?
C8 H8 0.9500 . ?
C9 H9 0.9500 . ?
C10 C15 1.399(2) . ?
C10 C11 1.404(2) . ?
C11 C12 1.385(2) . ?
C11 H11 0.9500 . ?
C12 C13 1.389(3) . ?
C12 H12 0.9500 . ?
C13 C14 1.389(3) . ?
C13 H13 0.9500 . ?
C14 C15 1.390(2) . ?
C14 H14 0.9500 . ?
C15 H15 0.9500 . ?
C16 C21 1.399(2) . ?
C16 C17 1.400(2) . ?
C17 C18 1.385(2) . ?
C17 H17 0.9500 . ?
C18 C19 1.388(2) . ?
C18 H18 0.9500 . ?
C19 C20 1.388(2) . ?
C19 H19 0.9500 . ?
C20 C21 1.392(2) . ?
C20 H20 0.9500 . ?
C21 H21 0.9500 . ?
C22 C27 1.396(2) . ?
C22 C23 1.403(2) . ?
C23 C24 1.388(2) . ?
C23 H23 0.9500 . ?
C24 C25 1.388(3) . ?
C24 H24 0.9500 . ?
C25 C26 1.391(3) . ?
C25 H25 0.9500 . ?
C26 C27 1.394(2) . ?
C26 H26 0.9500 . ?
C27 H27 0.9500 . ?

loop_
_geom_torsion_atom_site_label_1
_geom_torsion_atom_site_label_2
_geom_torsion_atom_site_label_3
_geom_torsion_atom_site_label_4
_geom_torsion
_geom_torsion_site_symmetry_1
_geom_torsion_site_symmetry_2
_geom_torsion_site_symmetry_3
_geom_torsion_site_symmetry_4
_geom_torsion_publ_flag
C10 P1 C4 C9 30.94(16) . . . . ?
C16 P1 C4 C9 151.78(13) . . . . ?
C22 P1 C4 C9 -91.15(15) . . . . ?
C10 P1 C4 C5 -150.45(13) . . . . ?
C16 P1 C4 C5 -29.60(15) . . . . ?
C22 P1 C4 C5 87.47(15) . . . . ?
C9 C4 C5 C6 0.1(3) . . . . ?
P1 C4 C5 C6 -178.57(13) . . . . ?
C4 C5 C6 C7 0.0(3) . . . . ?
C5 C6 C7 C8 0.0(3) . . . . ?
C6 C7 C8 C9 -0.1(3) . . . . ?
C7 C8 C9 C4 0.2(3) . . . . ?
C5 C4 C9 C8 -0.2(2) . . . . ?
P1 C4 C9 C8 178.41(13) . . . . ?
C16 P1 C10 C15 -6.91(15) . . . . ?
C22 P1 C10 C15 -125.36(13) . . . . ?
C4 P1 C10 C15 111.99(14) . . . . ?
C16 P1 C10 C11 175.97(13) . . . . ?
C22 P1 C10 C11 57.51(15) . . . . ?
C4 P1 C10 C11 -65.13(15) . . . . ?
C15 C10 C11 C12 -2.3(2) . . . . ?
P1 C10 C11 C12 174.88(13) . . . . ?
C10 C11 C12 C13 2.1(2) . . . . ?
C11 C12 C13 C14 0.0(2) . . . . ?
C12 C13 C14 C15 -2.0(2) . . . . ?
C13 C14 C15 C10 1.8(2) . . . . ?
C11 C10 C15 C14 0.4(2) . . . . ?
P1 C10 C15 C14 -176.76(12) . . . . ?
C10 P1 C16 C21 -118.79(13) . . . . ?
C22 P1 C16 C21 1.24(15) . . . . ?
C4 P1 C16 C21 120.60(13) . . . . ?
C10 P1 C16 C17 62.72(14) . . . . ?
C22 P1 C16 C17 -177.25(12) . . . . ?
C4 P1 C16 C17 -57.88(14) . . . . ?
C21 C16 C17 C18 0.8(2) . . . . ?
P1 C16 C17 C18 179.32(12) . . . . ?
C16 C17 C18 C19 -1.0(2) . . . . ?
C17 C18 C19 C20 0.3(3) . . . . ?
C18 C19 C20 C21 0.6(3) . . . . ?
C19 C20 C21 C16 -0.7(2) . . . . ?
C17 C16 C21 C20 0.0(2) . . . . ?
P1 C16 C21 C20 -178.45(12) . . . . ?
C10 P1 C22 C27 26.41(16) . . . . ?
C16 P1 C22 C27 -94.11(14) . . . . ?
C4 P1 C22 C27 148.72(13) . . . . ?
C10 P1 C22 C23 -161.05(13) . . . . ?
C16 P1 C22 C23 78.43(14) . . . . ?
C4 P1 C22 C23 -38.73(15) . . . . ?
C27 C22 C23 C24 0.9(2) . . . . ?
P1 C22 C23 C24 -171.60(13) . . . . ?
C22 C23 C24 C25 -0.7(3) . . . . ?
C23 C24 C25 C26 -0.1(3) . . . . ?
C24 C25 C26 C27 0.5(3) . . . . ?
C25 C26 C27 C22 -0.2(2) . . . . ?
C23 C22 C27 C26 -0.5(2) . . . . ?
P1 C22 C27 C26 171.94(13) . . . . ?
